data_7233847
loop_
_publ_author_name
'Wang, Yanna'
'Yang, Xiaoming'
'Zhang, Weijing'
'Li, Haibo'
'Li, Zhimin'
'Wang, Lin'
'Zhang, Tonglai'

_publ_section_title
;
 Energetic transition metal salts of
 5,5&#x2032;-dinitramino-3,3&#x2032;-methylene-1H-1,2,4-bistriazole:
 syntheses, structures and properties
;
_journal_issue 42
_journal_name_full CrystEngComm
_journal_page_first 6452
_journal_paper_doi 10.1039/C9CE01158G
_journal_volume 21
_journal_year 2019
_chemical_formula_moiety 'C5 H12 N10 O8 Zn, 2(H2 O)'
_chemical_formula_sum 'C5 H16 N10 O10 Zn'
_chemical_formula_weight 441.65
_space_group_crystal_system orthorhombic
_space_group_IT_number 62
_space_group_name_Hall '-P 2ac 2n'
_space_group_name_H-M_alt 'P n m a'
_symmetry_space_group_name_Hall '-P 2ac 2n'
_symmetry_space_group_name_H-M 'P n m a'
_atom_sites_solution_hydrogens mixed
_atom_sites_solution_primary direct
_audit_creation_date 2019-09-06
_audit_creation_method
;
Olex2 1.2
(compiled 2018.05.29 svn.r3508 for OlexSys, GUI svn.r5506)
;
_audit_update_record
;
2019-09-06 deposited with the CCDC.    2019-09-12 downloaded from the CCDC.
;
_cell_angle_alpha 90
_cell_angle_beta 90
_cell_angle_gamma 90
_cell_formula_units_Z 4
_cell_length_a 9.775(2)
_cell_length_b 14.662(3)
_cell_length_c 11.057(2)
_cell_measurement_reflns_used 5072
_cell_measurement_temperature 163(2)
_cell_measurement_theta_max 27.4546
_cell_measurement_theta_min 1.3888
_cell_volume 1584.7(5)
_computing_molecular_graphics 'Olex2 (Dolomanov et al., 2009)'
_computing_publication_material 'Olex2 (Dolomanov et al., 2009)'
_computing_structure_refinement 'ShelXL (Sheldrick, 2015)'
_computing_structure_solution 'ShelXS (Sheldrick, 2008)'
_diffrn_ambient_temperature 163.15
_diffrn_measured_fraction_theta_full 0.992
_diffrn_measured_fraction_theta_max 0.986
_diffrn_measurement_device_type AFC10\SATURN724+
_diffrn_radiation_type MoK\a
_diffrn_radiation_wavelength 0.71073
_diffrn_reflns_av_R_equivalents 0.0473
_diffrn_reflns_av_unetI/netI 0.0408
_diffrn_reflns_Laue_measured_fraction_full 0.992
_diffrn_reflns_Laue_measured_fraction_max 0.986
_diffrn_reflns_limit_h_max 12
_diffrn_reflns_limit_h_min -12
_diffrn_reflns_limit_k_max 10
_diffrn_reflns_limit_k_min -19
_diffrn_reflns_limit_l_max 10
_diffrn_reflns_limit_l_min -13
_diffrn_reflns_number 6112
_diffrn_reflns_point_group_measured_fraction_full 0.992
_diffrn_reflns_point_group_measured_fraction_max 0.986
_diffrn_reflns_theta_full 25.242
_diffrn_reflns_theta_max 27.464
_diffrn_reflns_theta_min 2.778
_exptl_absorpt_coefficient_mu 1.628
_exptl_absorpt_correction_T_max 1.0000
_exptl_absorpt_correction_T_min 0.7969
_exptl_absorpt_correction_type multi-scan
_exptl_absorpt_process_details 'CrystalClear (Rigaku Inc., 2008)'
_exptl_crystal_colour colorless
_exptl_crystal_density_diffrn 1.851
_exptl_crystal_description block
_exptl_crystal_F_000 904
_exptl_crystal_size_max 0.13
_exptl_crystal_size_mid 0.12
_exptl_crystal_size_min 0.09
_refine_diff_density_max 0.441
_refine_diff_density_min -0.656
_refine_diff_density_rms 0.092
_refine_ls_extinction_method none
_refine_ls_goodness_of_fit_ref 1.121
_refine_ls_hydrogen_treatment constr
_refine_ls_matrix_type full
_refine_ls_number_parameters 134
_refine_ls_number_reflns 1856
_refine_ls_number_restraints 0
_refine_ls_restrained_S_all 1.121
_refine_ls_R_factor_all 0.0484
_refine_ls_R_factor_gt 0.0437
_refine_ls_shift/su_max 0.000
_refine_ls_shift/su_mean 0.000
_refine_ls_structure_factor_coef Fsqd
_refine_ls_weighting_details 'w=1/[\s^2^(Fo^2^)+(0.0362P)^2^+2.3930P] where P=(Fo^2^+2Fc^2^)/3'
_refine_ls_weighting_scheme calc
_refine_ls_wR_factor_gt 0.0971
_refine_ls_wR_factor_ref 0.1003
_reflns_Friedel_coverage 0.000
_reflns_number_gt 1708
_reflns_number_total 1856
_reflns_threshold_expression 'I > 2\s(I)'
_cod_data_source_file c9ce01158g2.cif
_cod_data_source_block bwn18355_pl
_cod_depositor_comments 'Adding full bibliography for 7233844--7233849.cif.'
_cod_original_cell_volume 1584.7(6)
_cod_database_code 7233847
_shelx_shelxl_version_number 2018/3
_shelx_space_group_comment
;
The symmetry employed for this shelxl refinement is uniquely defined
by the following loop, which should always be used as a source of
symmetry information in preference to the above space-group names.
They are only intended as comments.
;
_shelx_estimated_absorpt_t_max 0.867
_shelx_estimated_absorpt_t_min 0.816
_olex2_refinement_description
;
1. Fixed Uiso
 At 1.2 times of:
  All C(H,H) groups, All N(H) groups, All O(H) groups, All O(H,H) groups
2. Others
 Sof(O3A)=Sof(H3AA)=Sof(H3AB)=1-FVAR(1)
 Sof(O3)=Sof(H3C)=Sof(H3D)=FVAR(1)
3.a Riding coordinates:
 O4(H4), O5(H5A,H5B), O6(H6), N3(H3), O3(H3C,H3D), O3A(H3AA,H3AB)
3.b Secondary CH2 refined with riding coordinates:
 C3(H3A,H3B)
;
_olex2_submission_special_instructions 'No special instructions were received'

loop_
_space_group_symop_operation_xyz
'x, y, z'
'-x+1/2, -y, z+1/2'
'x+1/2, -y+1/2, -z+1/2'
'-x, y+1/2, -z'
'-x, -y, -z'
'x-1/2, y, -z-1/2'
'-x-1/2, y-1/2, z-1/2'
'x, -y-1/2, z'

loop_
_atom_site_label
_atom_site_type_symbol
_atom_site_fract_x
_atom_site_fract_y
_atom_site_fract_z
_atom_site_U_iso_or_equiv
_atom_site_adp_type
_atom_site_occupancy
_atom_site_site_symmetry_order
_atom_site_calc_flag
_atom_site_refinement_flags_posn
_atom_site_refinement_flags_adp
_atom_site_refinement_flags_occupancy
_atom_site_disorder_assembly
_atom_site_disorder_group
Zn1 Zn 0.75984(4) 0.750000 0.39968(4) 0.01508(15) Uani 1 2 d S T P . .
O4 O 0.7008(3) 0.750000 0.5783(3) 0.0236(6) Uani 1 2 d S T P . .
H4 H 0.711517 0.798310 0.618040 0.028 Uiso 1 1 d R . . . .
O2 O 0.97383(19) 0.41315(13) 0.25233(18) 0.0220(4) Uani 1 1 d . . . A 2
O5 O 0.61257(19) 0.84879(13) 0.35689(19) 0.0228(4) Uani 1 1 d . . . . .
H5A H 0.556970 0.863822 0.411273 0.027 Uiso 1 1 d R . . . .
H5B H 0.655850 0.894852 0.332853 0.027 Uiso 1 1 d R . . . .
O1 O 0.7612(2) 0.41425(13) 0.1916(2) 0.0250(5) Uani 1 1 d . . . B 1
O6 O 0.8162(3) 0.750000 0.2090(3) 0.0282(7) Uani 1 2 d S T P . .
H6 H 0.802554 0.785860 0.150957 0.034 Uiso 1 1 d R . . . .
N1 N 0.8589(2) 0.45162(14) 0.2483(2) 0.0176(5) Uani 1 1 d . . . . .
N3 N 1.0663(2) 0.54134(15) 0.3851(2) 0.0166(5) Uani 1 1 d . . . . .
H3 H 1.103579 0.493344 0.357329 0.020 Uiso 1 1 d R . . . .
N4 N 1.1334(2) 0.60373(15) 0.4562(2) 0.0184(5) Uani 1 1 d . . . . .
N5 N 0.9161(2) 0.64852(14) 0.4233(2) 0.0152(5) Uani 1 1 d . . . . .
N2 N 0.8319(2) 0.52944(14) 0.3011(2) 0.0172(5) Uani 1 1 d . . . . .
C1 C 0.9377(3) 0.56879(17) 0.3651(2) 0.0155(5) Uani 1 1 d . . . . .
C2 C 1.0393(3) 0.66621(17) 0.4769(2) 0.0164(5) Uani 1 1 d . . . . .
C3 C 1.0655(4) 0.750000 0.5499(4) 0.0191(8) Uani 1 2 d S T P . .
H3A H 1.005342 0.750001 0.621949 0.023 Uiso 1 2 calc RS T P . .
H3B H 1.161591 0.750000 0.578104 0.023 Uiso 1 2 calc RS T P . .
O3 O 0.4250(7) 0.5873(16) 0.5086(6) 0.040(3) Uani 0.52(4) 1 d . . . C 1
H3C H 0.436285 0.603504 0.580750 0.048 Uiso 0.52(4) 1 d R . . C 1
H3D H 0.344635 0.601214 0.489100 0.048 Uiso 0.52(4) 1 d R . . C 1
O3A O 0.4109(8) 0.6376(17) 0.5186(8) 0.040(4) Uani 0.48(4) 1 d . . . C 2
H3AA H 0.341235 0.612519 0.489011 0.048 Uiso 0.48(4) 1 d R . . C 2
H3AB H 0.437695 0.615329 0.584441 0.048 Uiso 0.48(4) 1 d R . . C 2

loop_
_atom_site_aniso_label
_atom_site_aniso_U_11
_atom_site_aniso_U_22
_atom_site_aniso_U_33
_atom_site_aniso_U_23
_atom_site_aniso_U_13
_atom_site_aniso_U_12
Zn1 0.0145(2) 0.0138(2) 0.0170(3) 0.000 -0.00046(16) 0.000
O4 0.0388(17) 0.0127(13) 0.0194(15) 0.000 0.0048(13) 0.000
O2 0.0182(9) 0.0200(9) 0.0277(11) -0.0063(8) -0.0046(8) 0.0077(7)
O5 0.0189(10) 0.0206(10) 0.0289(11) 0.0051(9) 0.0005(8) 0.0032(8)
O1 0.0219(10) 0.0173(10) 0.0358(13) -0.0098(9) -0.0103(9) 0.0022(8)
O6 0.0377(17) 0.0319(16) 0.0149(15) 0.000 0.0015(13) 0.000
N1 0.0181(11) 0.0157(10) 0.0192(11) -0.0019(9) -0.0018(9) 0.0021(9)
N3 0.0165(11) 0.0138(10) 0.0197(12) -0.0001(9) -0.0003(9) 0.0013(8)
N4 0.0187(11) 0.0156(10) 0.0208(12) -0.0003(9) -0.0036(9) -0.0009(9)
N5 0.0153(11) 0.0118(10) 0.0184(12) -0.0011(8) -0.0022(9) -0.0001(8)
N2 0.0173(11) 0.0131(10) 0.0213(12) -0.0054(9) -0.0018(9) 0.0025(8)
C1 0.0162(12) 0.0136(12) 0.0167(13) 0.0022(10) 0.0014(10) 0.0003(9)
C2 0.0173(12) 0.0145(11) 0.0174(13) 0.0026(10) -0.0031(10) -0.0004(10)
C3 0.0217(19) 0.0165(17) 0.019(2) 0.000 -0.0087(16) 0.000
O3 0.022(3) 0.063(9) 0.036(3) 0.005(3) -0.004(2) 0.000(3)
O3A 0.016(3) 0.064(10) 0.039(4) 0.015(4) -0.009(2) -0.008(4)

loop_
_atom_type_symbol
_atom_type_description
_atom_type_scat_dispersion_real
_atom_type_scat_dispersion_imag
_atom_type_scat_source
C C 0.0033 0.0016 'International Tables Vol C Tables 4.2.6.8 and 6.1.1.4'
H H 0.0000 0.0000 'International Tables Vol C Tables 4.2.6.8 and 6.1.1.4'
N N 0.0061 0.0033 'International Tables Vol C Tables 4.2.6.8 and 6.1.1.4'
O O 0.0106 0.0060 'International Tables Vol C Tables 4.2.6.8 and 6.1.1.4'
Zn Zn 0.2839 1.4301 'International Tables Vol C Tables 4.2.6.8 and 6.1.1.4'

loop_
_geom_angle_atom_site_label_1
_geom_angle_atom_site_label_2
_geom_angle_atom_site_label_3
_geom_angle
_geom_angle_site_symmetry_1
_geom_angle_site_symmetry_3
O4 Zn1 O5 91.37(9) . .
O4 Zn1 O5 91.37(9) . 8_575
O4 Zn1 O6 178.33(12) . .
O4 Zn1 N5 94.76(9) . 8_575
O4 Zn1 N5 94.76(9) . .
O5 Zn1 O5 87.42(11) . 8_575
O5 Zn1 O6 87.42(8) 8_575 .
O5 Zn1 O6 87.43(8) . .
O5 Zn1 N5 92.13(8) 8_575 .
O5 Zn1 N5 92.13(8) . 8_575
O5 Zn1 N5 173.86(8) 8_575 8_575
O5 Zn1 N5 173.86(8) . .
N5 Zn1 O6 86.44(8) . .
N5 Zn1 O6 86.44(9) 8_575 .
N5 Zn1 N5 87.66(11) . 8_575
Zn1 O4 H4 117.83(3) . 8_575
Zn1 O4 H4 117.8 . .
H4 O4 H4 114.9 . 8_575
Zn1 O5 H5A 117.7 . .
Zn1 O5 H5B 106.3 . .
H5A O5 H5B 110.0 . .
Zn1 O6 H6 134.35(4) . 8_575
Zn1 O6 H6 134.3 . .
H6 O6 H6 77.5 . 8_575
O2 N1 N2 123.7(2) . .
O1 N1 N2 116.5(2) . .
N4 N3 H3 123.6 . .
C1 N3 H3 126.3 . .
C1 N3 N4 110.1(2) . .
C2 N4 N3 103.2(2) . .
C1 N5 Zn1 130.70(18) . .
C1 N5 C2 103.5(2) . .
C2 N5 Zn1 123.20(17) . .
N1 N2 C1 116.3(2) . .
N3 C1 N5 109.1(2) . .
N3 C1 N2 131.6(2) . .
N5 C1 N2 119.3(2) . .
N4 C2 N5 114.0(2) . .
N4 C2 C3 123.1(3) . .
N5 C2 C3 122.8(3) . .
C2 C3 C2 110.8(3) 8_575 .
C2 C3 H3A 109.5 8_575 .
C2 C3 H3A 109.5 . .
C2 C3 H3B 109.5 8_575 .
C2 C3 H3B 109.5 . .
H3A C3 H3B 108.1 . .
H3C O3 H3D 107.3 . .
H3AA O3A H3AB 114.8 . .

loop_
_geom_bond_atom_site_label_1
_geom_bond_atom_site_label_2
_geom_bond_distance
_geom_bond_site_symmetry_2
Zn1 O4 2.058(3) .
Zn1 O5 2.0963(19) 8_575
Zn1 O5 2.0963(19) .
Zn1 O6 2.179(3) .
Zn1 N5 2.149(2) 8_575
Zn1 N5 2.149(2) .
O4 H4 0.8401 .
O4 H4 0.8401 8_575
O2 N1 1.258(3) .
O5 H5A 0.8399 .
O5 H5B 0.8401 .
O1 N1 1.267(3) .
O6 H6 0.8401 .
O6 H6 0.8401 8_575
N1 N2 1.309(3) .
N3 H3 0.8501 .
N3 N4 1.373(3) .
N3 C1 1.338(3) .
N4 C2 1.318(3) .
N5 C1 1.351(3) .
N5 C2 1.366(3) .
N2 C1 1.379(3) .
C2 C3 1.492(3) .
C3 H3A 0.9900 .
C3 H3B 0.9900 .
O3 H3C 0.8400 .
O3 H3D 0.8400 .
O3A H3AA 0.8401 .
O3A H3AB 0.8401 .

loop_
_geom_torsion_atom_site_label_1
_geom_torsion_atom_site_label_2
_geom_torsion_atom_site_label_3
_geom_torsion_atom_site_label_4
_geom_torsion
_geom_torsion_site_symmetry_4
Zn1 N5 C1 N3 162.36(18) .
Zn1 N5 C1 N2 -19.1(4) .
Zn1 N5 C2 N4 -163.65(18) .
Zn1 N5 C2 C3 15.0(4) .
O2 N1 N2 C1 -0.7(4) .
O1 N1 N2 C1 178.6(2) .
N1 N2 C1 N3 -0.8(4) .
N1 N2 C1 N5 -179.0(2) .
N3 N4 C2 N5 -0.4(3) .
N3 N4 C2 C3 -179.0(3) .
N4 N3 C1 N5 -0.9(3) .
N4 N3 C1 N2 -179.3(3) .
N4 C2 C3 C2 121.0(3) 8_575
N5 C2 C3 C2 -57.5(4) 8_575
C1 N3 N4 C2 0.8(3) .
C1 N5 C2 N4 -0.2(3) .
C1 N5 C2 C3 178.5(3) .
C2 N5 C1 N3 0.6(3) .
C2 N5 C1 N2 179.2(2) .
